data_1545947
loop_
_publ_author_name
'Gammack Yamagata, Adam D.'
'Dixon, Darren J.'

_publ_section_title
;
 Enantioselective Construction of the ABCDE Pentacyclic Core of the
 Strychnos Alkaloids.
;
_journal_issue 7
_journal_name_full 'Organic letters'
_journal_page_first 1894
_journal_page_last 1897
_journal_paper_doi 10.1021/acs.orglett.7b00669
_journal_volume 19
_journal_year 2017
_chemical_absolute_configuration unk
_chemical_formula_moiety 'C19 H22 N2 O3'
_chemical_formula_sum 'C19 H22 N2 O3'
_chemical_formula_weight 326.40
_chemical_melting_point ?
_space_group_IT_number 4
_symmetry_cell_setting monoclinic
_symmetry_space_group_name_Hall 'P 2yb'
_symmetry_space_group_name_H-M 'P 1 21 1'
_atom_sites_solution_hydrogens difmap
_atom_sites_solution_primary other
_audit_creation_date 2017-03-03
_audit_creation_method CRYSTALS_ver_14.61
_cell_angle_alpha 90
_cell_angle_beta 102.0760(15)
_cell_angle_gamma 90
_cell_formula_units_Z 2
_cell_length_a 8.2596(2)
_cell_length_b 7.2680(2)
_cell_length_c 13.7048(5)
_cell_measurement_reflns_used 1931
_cell_measurement_temperature 150
_cell_measurement_theta_max 27
_cell_measurement_theta_min 5
_cell_volume 804.50(4)
_computing_cell_refinement 'DENZO/SCALEPACK (Otwinowski & Minor, 1997)'
_computing_data_collection 'COLLECT (Nonius, 2001).'
_computing_data_reduction 'DENZO/SCALEPACK (Otwinowski & Minor, 1997)'
_computing_molecular_graphics 'CAMERON (Watkin et al., 1996)'
_computing_publication_material 'CRYSTALS (Betteridge et al., 2003)'
_computing_structure_refinement 'CRYSTALS (Betteridge et al., 2003)'
_computing_structure_solution 'Superflip (Palatinus & Chapuis, 2007)'
_diffrn_ambient_temperature 150
_diffrn_measured_fraction_theta_full 0.988
_diffrn_measured_fraction_theta_max 0.988
_diffrn_measurement_device Area
_diffrn_measurement_device_type 'Nonius KappaCCD'
_diffrn_measurement_method \w
_diffrn_radiation_monochromator graphite
_diffrn_radiation_type 'Mo K\a'
_diffrn_radiation_wavelength 0.71073
_diffrn_reflns_av_R_equivalents 0.018
_diffrn_reflns_limit_h_max 10
_diffrn_reflns_limit_h_min -10
_diffrn_reflns_limit_k_max 8
_diffrn_reflns_limit_k_min -9
_diffrn_reflns_limit_l_max 17
_diffrn_reflns_limit_l_min -17
_diffrn_reflns_number 11054
_diffrn_reflns_theta_full 27.469
_diffrn_reflns_theta_max 27.469
_diffrn_reflns_theta_min 5.169
_diffrn_standards_number 0
_exptl_absorpt_coefficient_mu 0.092
_exptl_absorpt_correction_T_max 0.98
_exptl_absorpt_correction_T_min 0.92
_exptl_absorpt_correction_type multi-scan
_exptl_absorpt_process_details 'DENZO/SCALEPACK (Otwinowski & Minor, 1997)'
_exptl_crystal_colour clear_pale_colourless
_exptl_crystal_density_diffrn 1.347
_exptl_crystal_density_meas ?
_exptl_crystal_density_method 'not measured'
_exptl_crystal_description block
_exptl_crystal_F_000 348
_exptl_crystal_size_max 0.40
_exptl_crystal_size_mid 0.20
_exptl_crystal_size_min 0.20
_refine_diff_density_max 0.23
_refine_diff_density_min -0.19
_refine_ls_extinction_method None
_refine_ls_goodness_of_fit_ref 0.9932
_refine_ls_hydrogen_treatment mixed
_refine_ls_matrix_type full
_refine_ls_number_parameters 220
_refine_ls_number_reflns 1971
_refine_ls_number_restraints 4
_refine_ls_R_factor_all 0.0410
_refine_ls_R_factor_gt 0.0361
_refine_ls_shift/su_max 0.0003419
_refine_ls_shift/su_mean 0.0000414
_refine_ls_structure_factor_coef Fsqd
_refine_ls_weighting_details
;
 Method= Modified Sheldrick 
 w=1/[\s^2^(F^2^) + ( 0.05P)^2^ + 0.17P] 
 ,where P=(max(Fo^2^,0) + 2Fc^2^)/3 
;
_refine_ls_weighting_scheme calc
_refine_ls_wR_factor_all 0.0915
_refine_ls_wR_factor_gt 0.0883
_refine_ls_wR_factor_ref 0.0915
_reflns_limit_h_max 10
_reflns_limit_h_min -10
_reflns_limit_k_max 9
_reflns_limit_k_min 0
_reflns_limit_l_max 17
_reflns_limit_l_min 0
_reflns_number_gt 1803
_reflns_number_total 1971
_reflns_threshold_expression I>2.0\s(I)
_oxford_diffrn_Wilson_B_factor 0.00
_oxford_diffrn_Wilson_scale 0.00
_oxford_refine_ls_r_factor_ref 0.0410
_oxford_refine_ls_scale 1.724(14)
_oxford_reflns_number_all 1971
_oxford_reflns_threshold_expression_ref I>-3.0\s(I)
_oxford_structure_analysis_title 021djd16
_cod_data_source_file ol7b00669_si_002.cif
_cod_data_source_block 28
_cod_depositor_comments
;
The following automatic conversions were performed:

'_chemical_melting_point' value 'not measured' was changed to '?' -
the value is undefined or not given.

'_atom_sites_solution_primary' value 'Other' changed to 'other'
according to
/home/data/users/saulius/crontab/automatic-downloads/current/ACS/lib/dictionaries/cif_core.dic
dictionary named 'cif_core.dic' version 2.4.2 from 2011-04-26.

'_exptl_crystal_density_meas' value 'not measured' was changed to '?'
- the value is perceived as not measured.

Automatic conversion script
Id: cif_fix_values 4973 2017-02-22 13:04:09Z antanas 
;
_cod_original_cell_volume 804.50(3)
_cod_original_sg_symbol_H-M 'P 21 '
_cod_database_code 1545947

loop_
_symmetry_equiv_pos_as_xyz
x,y,z
-x,y+1/2,-z

loop_
_atom_site_label
_atom_site_type_symbol
_atom_site_fract_x
_atom_site_fract_y
_atom_site_fract_z
_atom_site_U_iso_or_equiv
_atom_site_occupancy
_atom_site_adp_type
_atom_site_refinement_flags_posn
O1 O 0.9942(2) 0.4048(2) 0.95034(10) 0.0454 1.0000 Uani .
C2 C 1.0263(3) 0.4210(3) 0.86811(14) 0.0318 1.0000 Uani .
C3 C 1.0420(3) 0.2480(3) 0.80669(13) 0.0292 1.0000 Uani D
N4 N 1.0908(2) 0.0872(2) 0.87006(12) 0.0338 1.0000 Uani D
C5 C 1.2615(3) 0.0665(3) 0.88121(13) 0.0339 1.0000 Uani D
C6 C 1.3185(3) 0.1624(3) 0.80657(14) 0.0324 1.0000 Uani .
C7 C 1.1759(2) 0.2616(3) 0.74090(13) 0.0278 1.0000 Uani .
C8 C 1.1148(3) 0.1748(3) 0.63552(13) 0.0327 1.0000 Uani .
C9 C 1.0948(3) 0.3415(3) 0.56248(13) 0.0330 1.0000 Uani .
N10 N 1.0946(2) 0.5088(2) 0.62320(11) 0.0298 1.0000 Uani .
C11 C 1.2169(2) 0.4603(3) 0.71409(14) 0.0297 1.0000 Uani .
C12 C 1.2258(3) 0.5986(3) 0.79691(15) 0.0346 1.0000 Uani .
C13 C 1.0563(3) 0.6067(3) 0.82567(14) 0.0335 1.0000 Uani .
C14 C 0.9294(3) 0.6658(3) 0.73200(14) 0.0332 1.0000 Uani .
C15 C 0.9287(3) 0.5386(3) 0.64278(14) 0.0305 1.0000 Uani .
C16 C 0.7544(3) 0.6836(3) 0.75057(18) 0.0458 1.0000 Uani .
C17 C 0.6472(3) 0.7870(3) 0.66621(18) 0.0433 1.0000 Uani .
O18 O 0.6776(2) 0.9376(3) 0.63912(14) 0.0536 1.0000 Uani .
O19 O 0.5157(2) 0.6880(3) 0.62225(15) 0.0556 1.0000 Uani .
C20 C 0.4066(3) 0.7733(4) 0.5371(2) 0.0621 1.0000 Uani .
C21 C 1.4842(3) 0.1561(3) 0.80172(17) 0.0409 1.0000 Uani .
C22 C 1.5928(3) 0.0528(3) 0.87264(19) 0.0491 1.0000 Uani .
C23 C 1.5340(3) -0.0436(3) 0.94498(18) 0.0493 1.0000 Uani .
C24 C 1.3692(3) -0.0387(3) 0.95104(15) 0.0436 1.0000 Uani .
H31 H 0.9282 0.2242 0.7634 0.0348 1.0000 Uiso R
H81 H 1.1960 0.0875 0.6210 0.0396 1.0000 Uiso R
H82 H 1.0101 0.1124 0.6312 0.0391 1.0000 Uiso R
H91 H 1.1905 0.3485 0.5287 0.0402 1.0000 Uiso R
H92 H 0.9918 0.3300 0.5132 0.0399 1.0000 Uiso R
H111 H 1.3261 0.4572 0.6944 0.0355 1.0000 Uiso R
H121 H 1.3116 0.5599 0.8553 0.0425 1.0000 Uiso R
H122 H 1.2525 0.7208 0.7744 0.0411 1.0000 Uiso R
H131 H 1.0578 0.6976 0.8764 0.0400 1.0000 Uiso R
H141 H 0.9617 0.7906 0.7139 0.0402 1.0000 Uiso R
H151 H 0.8751 0.4202 0.6516 0.0368 1.0000 Uiso R
H152 H 0.8604 0.5966 0.5818 0.0364 1.0000 Uiso R
H161 H 0.7575 0.7526 0.8112 0.0545 1.0000 Uiso R
H162 H 0.7041 0.5639 0.7569 0.0541 1.0000 Uiso R
H201 H 0.3048 0.7017 0.5198 0.0937 1.0000 Uiso R
H202 H 0.3824 0.8988 0.5562 0.0931 1.0000 Uiso R
H203 H 0.4618 0.7846 0.4818 0.0925 1.0000 Uiso R
H211 H 1.5239 0.2206 0.7503 0.0487 1.0000 Uiso R
H221 H 1.7067 0.0477 0.8706 0.0596 1.0000 Uiso R
H231 H 1.6072 -0.1130 0.9916 0.0595 1.0000 Uiso R
H241 H 1.3289 -0.1060 1.0001 0.0513 1.0000 Uiso R
H41 H 1.056(2) 0.090(3) 0.9250(13) 0.0404 1.0000 Uiso D

loop_
_atom_site_aniso_label
_atom_site_aniso_U_11
_atom_site_aniso_U_22
_atom_site_aniso_U_33
_atom_site_aniso_U_23
_atom_site_aniso_U_13
_atom_site_aniso_U_12
O1 0.0811(11) 0.0327(9) 0.0285(7) -0.0007(6) 0.0255(7) 0.0038(8)
C2 0.0469(11) 0.0258(9) 0.0240(8) -0.0018(8) 0.0102(8) 0.0003(8)
C3 0.0448(10) 0.0210(8) 0.0232(8) 0.0001(7) 0.0104(7) -0.0013(8)
N4 0.0568(11) 0.0220(8) 0.0244(7) 0.0020(6) 0.0128(7) -0.0007(7)
C5 0.0567(13) 0.0202(9) 0.0230(8) -0.0041(7) 0.0042(8) 0.0007(8)
C6 0.0485(11) 0.0222(8) 0.0257(8) -0.0017(8) 0.0059(8) 0.0028(8)
C7 0.0414(10) 0.0216(8) 0.0209(8) -0.0016(7) 0.0079(7) 0.0007(7)
C8 0.0496(11) 0.0262(9) 0.0230(8) -0.0033(8) 0.0094(8) 0.0010(9)
C9 0.0493(11) 0.0295(10) 0.0221(8) -0.0010(8) 0.0118(8) 0.0013(9)
N10 0.0433(9) 0.0256(8) 0.0216(7) 0.0023(6) 0.0095(6) 0.0019(7)
C11 0.0404(10) 0.0247(9) 0.0246(8) 0.0027(7) 0.0082(8) -0.0008(8)
C12 0.0514(12) 0.0216(9) 0.0302(9) -0.0015(8) 0.0069(8) -0.0061(9)
C13 0.0560(13) 0.0207(9) 0.0253(9) -0.0031(8) 0.0115(8) 0.0007(9)
C14 0.0493(11) 0.0226(9) 0.0306(9) 0.0025(8) 0.0146(8) 0.0047(8)
C15 0.0398(10) 0.0269(9) 0.0260(8) 0.0032(8) 0.0092(7) 0.0016(8)
C16 0.0609(14) 0.0373(12) 0.0458(12) 0.0089(10) 0.0265(11) 0.0124(11)
C17 0.0500(13) 0.0374(12) 0.0492(12) 0.0056(10) 0.0257(11) 0.0095(10)
O18 0.0607(11) 0.0420(10) 0.0598(10) 0.0158(9) 0.0162(9) 0.0049(8)
O19 0.0499(9) 0.0452(11) 0.0730(12) 0.0101(9) 0.0157(9) 0.0042(8)
C20 0.0511(14) 0.0528(17) 0.0789(19) 0.0079(15) 0.0055(13) 0.0085(13)
C21 0.0486(12) 0.0316(11) 0.0420(11) -0.0036(10) 0.0081(9) 0.0054(9)
C22 0.0516(13) 0.0354(12) 0.0542(14) -0.0091(11) -0.0028(11) 0.0094(11)
C23 0.0678(16) 0.0293(12) 0.0401(11) -0.0076(10) -0.0129(11) 0.0121(11)
C24 0.0747(16) 0.0232(10) 0.0274(9) -0.0002(8) -0.0022(10) 0.0039(10)

loop_
_atom_type_symbol
_atom_type_scat_dispersion_real
_atom_type_scat_dispersion_imag
_atom_type_scat_Cromer_Mann_a1
_atom_type_scat_Cromer_Mann_b1
_atom_type_scat_Cromer_Mann_a2
_atom_type_scat_Cromer_Mann_b2
_atom_type_scat_Cromer_Mann_a3
_atom_type_scat_Cromer_Mann_b3
_atom_type_scat_Cromer_Mann_a4
_atom_type_scat_Cromer_Mann_b4
_atom_type_scat_Cromer_Mann_c
_atom_type_scat_source
C 0.0033 0.0016 2.3100 20.8439 1.0200 10.2075 1.5886 0.5687 0.8650 51.6512 0.2156 'International Tables Vol C 4.2.6.8 and 6.1.1.4'
H 0.0000 0.0000 0.4930 10.5109 0.3229 26.1257 0.1402 3.1424 0.0408 57.7998 0.0030 'International Tables Vol C 4.2.6.8 and 6.1.1.4'
N 0.0061 0.0033 12.2126 0.0057 3.1322 9.8933 2.0125 28.9975 1.1663 0.5826 -11.5290 'International Tables Vol C 4.2.6.8 and 6.1.1.4'
O 0.0106 0.0060 3.0485 13.2771 2.2868 5.7011 1.5463 0.3239 0.8670 32.9089 0.2508 'International Tables Vol C 4.2.6.8 and 6.1.1.4'

loop_
_geom_angle_atom_site_label_1
_geom_angle_atom_site_label_2
_geom_angle_atom_site_label_3
_geom_angle
_geom_angle_publ_flag
O1 C2 C3 119.29(18) yes
O1 C2 C13 121.88(18) yes
C3 C2 C13 118.80(15) yes
C2 C3 N4 111.95(14) yes
C2 C3 C7 114.47(16) yes
N4 C3 C7 104.60(16) yes
C2 C3 H31 106.6 no
N4 C3 H31 108.5 no
C7 C3 H31 110.6 no
C3 N4 C5 107.36(16) yes
C3 N4 H41 113.7(14) no
C5 N4 H41 115.1(12) no
N4 C5 C6 110.70(17) yes
N4 C5 C24 128.4(2) yes
C6 C5 C24 120.8(2) yes
C5 C6 C7 109.55(18) yes
C5 C6 C21 120.4(2) yes
C7 C6 C21 130.06(18) yes
C3 C7 C6 100.55(15) yes
C3 C7 C8 112.10(16) yes
C6 C7 C8 114.83(16) yes
C3 C7 C11 114.30(15) yes
C6 C7 C11 113.96(17) yes
C8 C7 C11 101.68(14) yes
C7 C8 C9 104.50(16) yes
C7 C8 H81 110.5 no
C9 C8 H81 111.2 no
C7 C8 H82 111.0 no
C9 C8 H82 110.6 no
H81 C8 H82 109.1 no
C8 C9 N10 106.94(13) yes
C8 C9 H91 110.5 no
N10 C9 H91 108.3 no
C8 C9 H92 109.8 no
N10 C9 H92 111.0 no
H91 C9 H92 110.2 no
C9 N10 C11 101.46(15) yes
C9 N10 C15 109.65(16) yes
C11 N10 C15 112.47(14) yes
C7 C11 N10 106.22(16) yes
C7 C11 C12 115.01(15) yes
N10 C11 C12 113.23(16) yes
C7 C11 H111 107.4 no
N10 C11 H111 106.1 no
C12 C11 H111 108.4 no
C11 C12 C13 108.44(16) yes
C11 C12 H121 109.4 no
C13 C12 H121 109.9 no
C11 C12 H122 110.3 no
C13 C12 H122 108.9 no
H121 C12 H122 109.9 no
C12 C13 C2 107.26(17) yes
C12 C13 C14 107.19(15) yes
C2 C13 C14 115.64(18) yes
C12 C13 H131 109.9 no
C2 C13 H131 108.4 no
C14 C13 H131 108.4 no
C13 C14 C15 112.69(16) yes
C13 C14 C16 112.87(16) yes
C15 C14 C16 109.83(18) yes
C13 C14 H141 107.0 no
C15 C14 H141 108.0 no
C16 C14 H141 106.1 no
C14 C15 N10 112.80(16) yes
C14 C15 H151 110.8 no
N10 C15 H151 110.8 no
C14 C15 H152 108.7 no
N10 C15 H152 107.2 no
H151 C15 H152 106.3 no
C14 C16 C17 109.93(17) yes
C14 C16 H161 109.4 no
C17 C16 H161 107.9 no
C14 C16 H162 112.0 no
C17 C16 H162 108.7 no
H161 C16 H162 108.7 no
C16 C17 O18 124.5(3) yes
C16 C17 O19 111.7(2) yes
O18 C17 O19 123.7(2) yes
C17 O19 C20 116.2(2) yes
O19 C20 H201 109.0 no
O19 C20 H202 107.9 no
H201 C20 H202 110.4 no
O19 C20 H203 110.5 no
H201 C20 H203 112.3 no
H202 C20 H203 106.6 no
C6 C21 C22 118.8(2) yes
C6 C21 H211 120.8 no
C22 C21 H211 120.4 no
C21 C22 C23 120.1(2) yes
C21 C22 H221 119.8 no
C23 C22 H221 120.1 no
C22 C23 C24 121.9(2) yes
C22 C23 H231 119.4 no
C24 C23 H231 118.7 no
C5 C24 C23 118.0(2) yes
C5 C24 H241 120.2 no
C23 C24 H241 121.8 no

loop_
_geom_bond_atom_site_label_1
_geom_bond_atom_site_label_2
_geom_bond_distance
_geom_bond_publ_flag
O1 C2 1.216(2) yes
C2 C3 1.534(3) yes
C2 C13 1.510(3) yes
C3 N4 1.461(3) yes
C3 C7 1.569(3) yes
C3 H31 1.016 no
N4 C5 1.394(3) yes
N4 H41 0.862(16) no
C5 C6 1.398(3) yes
C5 C24 1.391(3) yes
C6 C7 1.508(3) yes
C6 C21 1.385(3) yes
C7 C8 1.560(2) yes
C7 C11 1.545(3) yes
C8 C9 1.558(3) yes
C8 H81 0.973 no
C8 H82 0.968 no
C9 N10 1.474(2) yes
C9 H91 0.997 no
C9 H92 0.973 no
N10 C11 1.473(2) yes
N10 C15 1.467(3) yes
C11 C12 1.506(3) yes
C11 H111 0.994 no
C12 C13 1.533(3) yes
C12 H121 0.992 no
C12 H122 0.981 no
C13 C14 1.539(3) yes
C13 H131 0.958 no
C14 C15 1.532(3) yes
C14 C16 1.525(3) yes
C14 H141 0.992 no
C15 H151 0.987 no
C15 H152 0.999 no
C16 C17 1.502(3) yes
C16 H161 0.966 no
C16 H162 0.976 no
C17 O18 1.199(3) yes
C17 O19 1.336(3) yes
O19 C20 1.456(3) yes
C20 H201 0.975 no
C20 H202 0.981 no
C20 H203 0.966 no
C21 C22 1.396(3) yes
C21 H211 0.959 no
C22 C23 1.383(4) yes
C22 H221 0.947 no
C23 C24 1.381(4) yes
C23 H231 0.930 no
C24 H241 0.947 no

loop_
_geom_hbond_atom_site_label_D
_geom_hbond_atom_site_label_H
_geom_hbond_atom_site_label_A
_geom_hbond_site_symmetry_A
_geom_hbond_angle_DHA
_geom_hbond_distance_DH
_geom_hbond_distance_HA
_geom_hbond_distance_DA
_geom_hbond_publ_flag
N4 H41 O1 2_747 142.3 0.862 2.277 3.006(3) yes
